data_4026651
loop_
_publ_author_name
'Bruce S. Ross'
'P. Ganapati Reddy'
'Hai-Ren Zhang'
'Suguna Rachakonda'
'Michael J. Sofia'

_publ_section_title
;
 Synthesis of Diastereomerically Pure Nucleotide Phosphoramidates
;
_journal_name_full 'Journal of Organic Chemistry'
_journal_page_first 8311
_journal_page_last 8319
_journal_paper_doi 10.1021/jo201492m
_journal_volume 76
_journal_year 2011
_chemical_formula_sum 'C18 H21 N2 O7 P'
_chemical_formula_weight 408.34
_space_group_IT_number 4
_symmetry_cell_setting monoclinic
_symmetry_Int_Tables_number 4
_symmetry_space_group_name_Hall 'P 2yb'
_symmetry_space_group_name_H-M 'P 1 21 1'
_atom_sites_solution_hydrogens geom
_atom_sites_solution_primary direct
_audit_creation_method SHELXL-97
_cell_angle_alpha 90.00
_cell_angle_beta 92.891(3)
_cell_angle_gamma 90.00
_cell_formula_units_Z 4
_cell_length_a 5.3312(4)
_cell_length_b 15.3388(8)
_cell_length_c 23.7807(13)
_cell_measurement_temperature 100(1)
_cell_volume 1942.2(2)
_computing_data_collection 'Bruker APEX2'
_computing_data_reduction 'Bruker SAINT'
_computing_structure_refinement 'SHELXL-97 (Sheldrick, 2008)'
_computing_structure_solution 'SHELXS-97 (Sheldrick, 2008)'
_diffrn_ambient_temperature 100(1)
_diffrn_measured_fraction_theta_full 0.996
_diffrn_measured_fraction_theta_max 0.996
_diffrn_measurement_device 'CCD Area Detector'
_diffrn_measurement_device_type 'Bruker APEXII'
_diffrn_measurement_method 'phi and omega scans'
_diffrn_radiation_monochromator graphite
_diffrn_radiation_source 'sealed tube'
_diffrn_radiation_type MoK\a
_diffrn_radiation_wavelength 0.71073
_diffrn_reflns_av_R_equivalents 0.0581
_diffrn_reflns_av_sigmaI/netI 0.0603
_diffrn_reflns_limit_h_max 6
_diffrn_reflns_limit_h_min -6
_diffrn_reflns_limit_k_max 18
_diffrn_reflns_limit_k_min -18
_diffrn_reflns_limit_l_max 28
_diffrn_reflns_limit_l_min -28
_diffrn_reflns_number 6909
_diffrn_reflns_theta_full 25.09
_diffrn_reflns_theta_max 25.09
_diffrn_reflns_theta_min 1.58
_exptl_absorpt_coefficient_mu 0.185
_exptl_absorpt_correction_T_max 0.7452
_exptl_absorpt_correction_T_min 0.6093
_exptl_absorpt_correction_type multi-scan
_exptl_absorpt_process_details '(SADABS; Sheldrick, 2007)'
_exptl_crystal_density_diffrn 1.397
_exptl_crystal_F_000 856
_exptl_crystal_size_max 0.40
_exptl_crystal_size_mid 0.10
_exptl_crystal_size_min 0.08
_refine_diff_density_max 0.402
_refine_diff_density_min -0.559
_refine_diff_density_rms 0.100
_refine_ls_abs_structure_details 'Flack H D (1983), Acta Cryst. A39, 876-881'
_refine_ls_abs_structure_Flack 0.1(2)
_refine_ls_extinction_method none
_refine_ls_goodness_of_fit_ref 1.119
_refine_ls_hydrogen_treatment constr
_refine_ls_matrix_type full
_refine_ls_number_parameters 512
_refine_ls_number_reflns 6909
_refine_ls_number_restraints 1
_refine_ls_restrained_S_all 1.119
_refine_ls_R_factor_all 0.0963
_refine_ls_R_factor_gt 0.0847
_refine_ls_shift/su_max 0.000
_refine_ls_shift/su_mean 0.000
_refine_ls_structure_factor_coef Fsqd
_refine_ls_weighting_details 'calc w=1/[\s^2^(Fo^2^)+(0.0000P)^2^+14.0738P] where P=(Fo^2^+2Fc^2^)/3'
_refine_ls_weighting_scheme calc
_refine_ls_wR_factor_gt 0.1899
_refine_ls_wR_factor_ref 0.1963
_reflns_number_gt 6173
_reflns_number_total 6909
_reflns_threshold_expression >2sigma(I)
_cod_data_source_file jo201492m_si_002.cif
_cod_data_source_block shelxl
_cod_original_sg_symbol_H-M 'P 21 '
_cod_database_code 4026651

loop_
_symmetry_equiv_pos_as_xyz
'x, y, z'
'-x, y+1/2, -z'

loop_
_atom_site_label
_atom_site_type_symbol
_atom_site_fract_x
_atom_site_fract_y
_atom_site_fract_z
_atom_site_U_iso_or_equiv
_atom_site_adp_type
_atom_site_occupancy
_atom_site_symmetry_multiplicity
_atom_site_calc_flag
_atom_site_refinement_flags
C1 C 0.3614(13) 0.1503(5) 0.2407(3) 0.0210(15) Uani 1 1 d .
H1 H 0.1952 0.1255 0.2312 0.028 Uiso 1 1 calc R
C2 C 0.5617(18) 0.0808(5) 0.2291(4) 0.040(2) Uani 1 1 d .
H2a H 0.7254 0.1032 0.2398 0.059 Uiso 1 1 calc R
H2b H 0.5540 0.0667 0.1897 0.059 Uiso 1 1 calc R
H2c H 0.5304 0.0292 0.2505 0.059 Uiso 1 1 calc R
C3 C 0.3760(13) 0.1733(5) 0.3025(3) 0.0202(15) Uani 1 1 d .
C4 C 0.3117(18) 0.1158(6) 0.3949(3) 0.039(2) Uani 1 1 d .
H4 H 0.4400 0.1588 0.4066 0.052 Uiso 1 1 calc R
C5 C 0.0618(19) 0.1481(8) 0.4103(4) 0.056(3) Uani 1 1 d .
H5a H -0.0668 0.1106 0.3942 0.083 Uiso 1 1 calc R
H5b H 0.0370 0.2062 0.3961 0.083 Uiso 1 1 calc R
H5c H 0.0537 0.1484 0.4505 0.083 Uiso 1 1 calc R
C6 C 0.388(2) 0.0281(7) 0.4181(4) 0.054(3) Uani 1 1 d .
H6a H 0.5374 0.0089 0.4010 0.081 Uiso 1 1 calc R
H6b H 0.2551 -0.0131 0.4101 0.081 Uiso 1 1 calc R
H6c H 0.4193 0.0324 0.4581 0.081 Uiso 1 1 calc R
C7 C 0.1457(13) 0.4020(4) 0.2728(3) 0.0189(15) Uani 1 1 d .
C8 C -0.0716(14) 0.3671(5) 0.2959(3) 0.0250(16) Uani 1 1 d .
H8 H -0.1676 0.3246 0.2770 0.033 Uiso 1 1 calc R
C9 C -0.1354(14) 0.3986(5) 0.3473(3) 0.0251(16) Uani 1 1 d .
H9 H -0.2740 0.3754 0.3643 0.033 Uiso 1 1 calc R
C10 C 0.0015(13) 0.4636(5) 0.3742(3) 0.0200(15) Uani 1 1 d .
C11 C 0.2229(14) 0.4959(5) 0.3518(3) 0.0238(16) Uani 1 1 d .
H11 H 0.3215 0.5371 0.3712 0.032 Uiso 1 1 calc R
C12 C 0.2885(13) 0.4653(5) 0.3008(3) 0.0214(15) Uani 1 1 d .
H12 H 0.4309 0.4871 0.2847 0.028 Uiso 1 1 calc R
C13 C 0.2490(13) 0.2818(5) 0.0780(3) 0.0246(16) Uani 1 1 d .
C14 C 0.0524(14) 0.2934(5) 0.0393(3) 0.0274(16) Uani 1 1 d .
H14 H -0.0798 0.3305 0.0468 0.036 Uiso 1 1 calc R
C15 C 0.0555(17) 0.2484(5) -0.0113(3) 0.0357(19) Uani 1 1 d .
H15 H -0.0749 0.2554 -0.0384 0.048 Uiso 1 1 calc R
C16 C 0.2530(15) 0.1934(5) -0.0212(3) 0.0334(19) Uani 1 1 d .
H16 H 0.2539 0.1631 -0.0550 0.044 Uiso 1 1 calc R
C17 C 0.4495(16) 0.1825(6) 0.0183(3) 0.036(2) Uani 1 1 d .
H17 H 0.5817 0.1452 0.0111 0.048 Uiso 1 1 calc R
C18 C 0.4472(15) 0.2278(5) 0.0687(3) 0.0308(18) Uani 1 1 d .
H18 H 0.5780 0.2216 0.0958 0.041 Uiso 1 1 calc R
N1 N 0.3980(11) 0.2250(4) 0.2045(2) 0.0229(13) Uani 1 1 d .
H1a H 0.5455 0.2336 0.1925 0.030 Uiso 1 1 calc R
N2 N -0.0745(13) 0.4997(4) 0.4269(3) 0.0291(15) Uani 1 1 d .
O1 O 0.3054(11) 0.1067(4) 0.3334(2) 0.0334(13) Uani 1 1 d .
O2 O 0.4534(10) 0.2419(3) 0.3212(2) 0.0314(13) Uani 1 1 d .
O3 O 0.2136(9) 0.3832(3) 0.2190(2) 0.0233(11) Uani 1 1 d .
O4 O -0.2854(11) 0.4771(4) 0.4430(2) 0.0364(14) Uani 1 1 d .
O5 O 0.0616(11) 0.5500(4) 0.4535(2) 0.0355(14) Uani 1 1 d .
O6 O 0.2534(10) 0.3340(3) 0.1272(2) 0.0252(12) Uani 1 1 d .
O7 O -0.0760(8) 0.2545(3) 0.18774(19) 0.0194(10) Uani 1 1 d .
P1 P 0.1776(3) 0.29303(11) 0.18532(7) 0.0183(4) Uani 1 1 d .
C1' C 0.8730(13) 0.8560(4) 0.2551(3) 0.0221(15) Uani 1 1 d .
H1' H 0.6943 0.8712 0.2539 0.029 Uiso 1 1 calc R
C2' C 1.0153(15) 0.9261(5) 0.2887(3) 0.0287(17) Uani 1 1 d .
H2a' H 1.1816 0.9057 0.2990 0.043 Uiso 1 1 calc R
H2b' H 0.9287 0.9390 0.3221 0.043 Uiso 1 1 calc R
H2c' H 1.0256 0.9778 0.2662 0.043 Uiso 1 1 calc R
C3' C 0.9514(13) 0.8465(5) 0.1945(3) 0.0255(17) Uani 1 1 d .
C4' C 1.0669(15) 0.9277(6) 0.1139(3) 0.034(2) Uani 1 1 d .
H4' H 0.9534 0.8901 0.0911 0.045 Uiso 1 1 calc R
C5' C 1.033(2) 1.0223(6) 0.0962(4) 0.050(3) Uani 1 1 d .
H5a' H 1.1280 1.0591 0.1221 0.076 Uiso 1 1 calc R
H5b' H 0.8584 1.0376 0.0964 0.076 Uiso 1 1 calc R
H5c' H 1.0913 1.0300 0.0590 0.076 Uiso 1 1 calc R
C6' C 1.3447(16) 0.8979(7) 0.1090(4) 0.046(2) Uani 1 1 d .
H6a' H 1.3653 0.8402 0.1241 0.069 Uiso 1 1 calc R
H6b' H 1.4545 0.9373 0.1297 0.069 Uiso 1 1 calc R
H6c' H 1.3853 0.8979 0.0701 0.069 Uiso 1 1 calc R
C7' C 0.6217(13) 0.5980(4) 0.2156(3) 0.0207(15) Uani 1 1 d .
C8' C 0.4048(14) 0.6306(5) 0.1892(3) 0.0258(16) Uani 1 1 d .
H8' H 0.3117 0.6735 0.2063 0.034 Uiso 1 1 calc R
C9' C 0.3292(14) 0.5980(5) 0.1367(3) 0.0243(16) Uani 1 1 d .
H9' H 0.1846 0.6189 0.1178 0.032 Uiso 1 1 calc R
C10' C 0.4735(13) 0.5333(5) 0.1127(3) 0.0223(15) Uani 1 1 d .
C11' C 0.6929(15) 0.5041(5) 0.1370(3) 0.0260(17) Uani 1 1 d .
H11' H 0.7900 0.4631 0.1192 0.035 Uiso 1 1 calc R
C12' C 0.7670(13) 0.5375(5) 0.1889(3) 0.0231(16) Uani 1 1 d .
H12' H 0.9176 0.5190 0.2064 0.031 Uiso 1 1 calc R
C13' C 0.7269(12) 0.7287(5) 0.4086(3) 0.0212(15) Uani 1 1 d .
C14' C 0.5237(15) 0.7152(6) 0.4431(3) 0.0325(18) Uani 1 1 d .
H14' H 0.4075 0.6711 0.4352 0.043 Uiso 1 1 calc R
C15' C 0.5016(16) 0.7690(6) 0.4890(3) 0.038(2) Uani 1 1 d .
H15' H 0.3662 0.7615 0.5117 0.051 Uiso 1 1 calc R
C16' C 0.6754(16) 0.8338(6) 0.5023(4) 0.0353(19) Uani 1 1 d .
H16' H 0.6585 0.8691 0.5337 0.047 Uiso 1 1 calc R
C17' C 0.8776(18) 0.8453(6) 0.4674(4) 0.042(2) Uani 1 1 d .
H17' H 0.9963 0.8886 0.4752 0.056 Uiso 1 1 calc R
C18' C 0.8980(14) 0.7905(6) 0.4208(3) 0.0299(17) Uani 1 1 d .
H18' H 1.0329 0.7973 0.3979 0.040 Uiso 1 1 calc R
N1' N 0.9027(11) 0.7728(4) 0.2835(3) 0.0223(13) Uani 1 1 d .
H1a' H 1.0533 0.7553 0.2916 0.030 Uiso 1 1 calc R
N2' N 0.3828(14) 0.4959(4) 0.0583(3) 0.0328(16) Uani 1 1 d .
O1' O 1.0030(10) 0.9250(3) 0.1733(2) 0.0293(12) Uani 1 1 d .
O2' O 0.9622(11) 0.7782(3) 0.1694(2) 0.0334(13) Uani 1 1 d .
O3' O 0.6999(9) 0.6183(3) 0.2703(2) 0.0217(11) Uani 1 1 d .
O4' O 0.1694(12) 0.5123(4) 0.0408(2) 0.0415(15) Uani 1 1 d .
O5' O 0.5276(12) 0.4497(4) 0.0328(2) 0.0399(14) Uani 1 1 d .
O6' O 0.7434(10) 0.6722(3) 0.36168(19) 0.0231(11) Uani 1 1 d .
O7' O 0.4267(9) 0.7512(3) 0.2940(2) 0.0252(11) Uani 1 1 d .
P1' P 0.6746(3) 0.70998(11) 0.30105(7) 0.0191(4) Uani 1 1 d .

loop_
_atom_site_aniso_label
_atom_site_aniso_U_11
_atom_site_aniso_U_22
_atom_site_aniso_U_33
_atom_site_aniso_U_23
_atom_site_aniso_U_13
_atom_site_aniso_U_12
C1 0.017(3) 0.019(4) 0.026(4) 0.006(3) -0.008(3) 0.001(3)
C2 0.057(6) 0.018(4) 0.044(5) 0.003(4) 0.007(4) 0.006(4)
C3 0.017(3) 0.015(3) 0.029(4) 0.002(3) 0.000(3) -0.002(3)
C4 0.048(5) 0.044(5) 0.025(4) 0.006(4) 0.001(4) -0.019(4)
C5 0.054(6) 0.070(7) 0.043(6) 0.008(5) 0.006(5) -0.001(6)
C6 0.066(7) 0.062(7) 0.035(5) 0.020(5) 0.000(5) -0.013(6)
C7 0.020(4) 0.014(3) 0.023(4) 0.003(3) 0.001(3) -0.005(3)
C8 0.024(4) 0.024(4) 0.027(4) 0.002(3) 0.000(3) -0.007(3)
C9 0.023(4) 0.025(4) 0.029(4) 0.003(3) 0.010(3) -0.001(3)
C10 0.017(3) 0.027(4) 0.016(3) 0.003(3) 0.001(3) 0.003(3)
C11 0.029(4) 0.016(4) 0.027(4) 0.002(3) 0.004(3) -0.002(3)
C12 0.014(3) 0.028(4) 0.022(4) 0.010(3) 0.001(3) -0.009(3)
C13 0.028(4) 0.020(4) 0.026(4) -0.001(3) 0.008(3) -0.004(3)
C14 0.034(4) 0.014(3) 0.034(4) 0.001(3) 0.003(3) 0.001(3)
C15 0.050(5) 0.032(4) 0.025(4) 0.000(4) 0.002(4) 0.003(4)
C16 0.039(5) 0.029(5) 0.032(4) -0.015(4) 0.007(4) -0.011(4)
C17 0.036(5) 0.036(5) 0.036(5) -0.006(4) 0.001(4) 0.008(4)
C18 0.036(4) 0.030(5) 0.027(4) 0.000(3) 0.007(3) 0.002(4)
N1 0.025(3) 0.020(3) 0.023(3) 0.009(2) 0.001(2) -0.005(3)
N2 0.038(4) 0.022(3) 0.027(3) 0.003(3) 0.000(3) 0.001(3)
O1 0.046(4) 0.028(3) 0.027(3) 0.002(2) 0.000(3) -0.017(3)
O2 0.040(3) 0.027(3) 0.027(3) 0.004(2) 0.002(2) -0.010(3)
O3 0.033(3) 0.013(2) 0.024(3) -0.002(2) 0.008(2) 0.000(2)
O4 0.033(3) 0.046(4) 0.032(3) -0.008(3) 0.009(2) -0.010(3)
O5 0.040(3) 0.037(3) 0.029(3) -0.010(3) 0.000(3) -0.010(3)
O6 0.031(3) 0.022(3) 0.023(3) -0.002(2) 0.002(2) -0.005(2)
O7 0.015(2) 0.017(2) 0.026(2) 0.004(2) -0.0045(19) -0.001(2)
P1 0.0200(9) 0.0137(8) 0.0213(9) 0.0002(7) 0.0007(7) -0.0002(7)
C1' 0.021(4) 0.012(3) 0.033(4) 0.004(3) 0.004(3) -0.002(3)
C2' 0.039(5) 0.017(4) 0.030(4) 0.001(3) -0.001(3) 0.000(3)
C3' 0.015(3) 0.024(4) 0.037(4) -0.003(3) -0.005(3) 0.011(3)
C4' 0.027(4) 0.052(5) 0.023(4) 0.003(4) 0.005(3) -0.012(4)
C5' 0.075(7) 0.051(6) 0.025(4) 0.009(4) -0.003(4) -0.018(5)
C6' 0.034(5) 0.067(7) 0.036(5) 0.000(5) 0.001(4) -0.018(5)
C7' 0.021(4) 0.015(4) 0.026(4) 0.006(3) 0.005(3) -0.007(3)
C8' 0.027(4) 0.017(4) 0.034(4) 0.003(3) 0.004(3) 0.003(3)
C9' 0.027(4) 0.019(4) 0.027(4) 0.005(3) -0.002(3) 0.003(3)
C10' 0.025(4) 0.017(4) 0.025(4) 0.004(3) -0.002(3) -0.005(3)
C11' 0.036(4) 0.020(4) 0.023(4) -0.001(3) 0.011(3) 0.005(3)
C12' 0.019(4) 0.014(4) 0.036(4) 0.003(3) -0.002(3) 0.008(3)
C13' 0.017(3) 0.020(4) 0.026(4) -0.002(3) -0.005(3) 0.012(3)
C14' 0.033(4) 0.036(4) 0.028(4) -0.002(4) 0.003(3) -0.012(4)
C15' 0.034(4) 0.049(6) 0.031(4) -0.004(4) 0.003(4) 0.000(4)
C16' 0.036(5) 0.033(5) 0.037(4) -0.009(4) 0.001(4) 0.008(4)
C17' 0.048(5) 0.035(5) 0.043(5) -0.002(4) -0.003(4) -0.008(4)
C18' 0.022(4) 0.037(4) 0.030(4) -0.009(4) -0.005(3) -0.001(4)
N1' 0.017(3) 0.013(3) 0.036(3) 0.009(3) -0.004(3) -0.002(2)
N2' 0.052(5) 0.022(3) 0.024(3) 0.004(3) -0.005(3) -0.011(3)
O1' 0.035(3) 0.020(3) 0.033(3) 0.003(2) 0.003(2) -0.007(2)
O2' 0.048(3) 0.022(3) 0.029(3) -0.003(2) 0.000(2) -0.001(3)
O3' 0.024(3) 0.016(2) 0.024(3) -0.002(2) -0.009(2) 0.003(2)
O4' 0.045(4) 0.046(4) 0.032(3) 0.001(3) -0.010(3) -0.002(3)
O5' 0.049(4) 0.042(4) 0.030(3) -0.012(3) 0.013(3) -0.008(3)
O6' 0.032(3) 0.019(3) 0.019(2) 0.001(2) -0.002(2) -0.004(2)
O7' 0.022(3) 0.016(2) 0.037(3) -0.002(2) -0.008(2) -0.002(2)
P1' 0.0205(9) 0.0136(8) 0.0227(9) 0.0017(7) -0.0021(7) -0.0003(8)

loop_
_atom_type_symbol
_atom_type_description
_atom_type_scat_dispersion_real
_atom_type_scat_dispersion_imag
_atom_type_scat_source
C C 0.0033 0.0016 'International Tables Vol C Tables 4.2.6.8 and 6.1.1.4'
H H 0.0000 0.0000 'International Tables Vol C Tables 4.2.6.8 and 6.1.1.4'
N N 0.0061 0.0033 'International Tables Vol C Tables 4.2.6.8 and 6.1.1.4'
O O 0.0106 0.0060 'International Tables Vol C Tables 4.2.6.8 and 6.1.1.4'
P P 0.1023 0.0942 'International Tables Vol C Tables 4.2.6.8 and 6.1.1.4'

loop_
_geom_angle_atom_site_label_1
_geom_angle_atom_site_label_2
_geom_angle_atom_site_label_3
_geom_angle
N1 C1 C3 113.0(6)
N1 C1 C2 108.9(6)
C3 C1 C2 109.5(6)
O2 C3 O1 124.8(7)
O2 C3 C1 124.1(7)
O1 C3 C1 111.0(6)
O1 C4 C5 107.5(7)
O1 C4 C6 105.9(8)
C5 C4 C6 115.9(8)
O3 C7 C12 115.5(6)
O3 C7 C8 122.7(6)
C12 C7 C8 121.4(6)
C9 C8 C7 117.2(7)
C8 C9 C10 121.3(7)
C9 C10 C11 120.9(6)
C9 C10 N2 121.0(6)
C11 C10 N2 118.0(6)
C12 C11 C10 118.2(7)
C11 C12 C7 120.7(7)
C18 C13 C14 122.8(7)
C18 C13 O6 119.5(7)
C14 C13 O6 117.5(6)
C13 C14 C15 118.4(7)
C16 C15 C14 119.6(8)
C15 C16 C17 121.2(7)
C16 C17 C18 119.2(8)
C13 C18 C17 118.9(8)
C1 N1 P1 123.9(5)
O5 N2 O4 122.5(7)
O5 N2 C10 120.6(7)
O4 N2 C10 117.0(6)
C3 O1 C4 119.1(6)
C7 O3 P1 127.9(4)
C13 O6 P1 120.1(4)
O7 P1 O6 117.7(3)
O7 P1 O3 114.3(3)
O6 P1 O3 93.7(3)
O7 P1 N1 112.5(3)
O6 P1 N1 106.7(3)
O3 P1 N1 110.4(3)
N1' C1' C2' 109.8(6)
N1' C1' C3' 109.0(6)
C2' C1' C3' 114.3(6)
O2' C3' O1' 125.2(7)
O2' C3' C1' 124.9(7)
O1' C3' C1' 109.9(6)
O1' C4' C5' 105.2(7)
O1' C4' C6' 109.3(6)
C5' C4' C6' 111.1(8)
O3' C7' C8' 123.6(7)
O3' C7' C12' 115.7(6)
C8' C7' C12' 120.6(7)
C7' C8' C9' 118.5(7)
C8' C9' C10' 119.0(7)
C11' C10' C9' 122.9(7)
C11' C10' N2' 118.9(7)
C9' C10' N2' 118.2(6)
C10' C11' C12' 117.5(7)
C11' C12' C7' 121.3(7)
C18' C13' C14' 121.0(7)
C18' C13' O6' 122.3(7)
C14' C13' O6' 116.7(6)
C15' C14' C13' 118.2(7)
C14' C15' C16' 121.8(8)
C15' C16' C17' 118.8(8)
C18' C17' C16' 119.0(8)
C13' C18' C17' 121.2(8)
C1' N1' P1' 125.3(5)
O4' N2' O5' 123.3(7)
O4' N2' C10' 118.6(7)
O5' N2' C10' 118.1(7)
C3' O1' C4' 116.7(6)
C7' O3' P1' 127.0(4)
C13' O6' P1' 118.3(4)
O7' P1' O6' 115.4(3)
O7' P1' O3' 115.1(3)
O6' P1' O3' 94.3(3)
O7' P1' N1' 113.4(3)
O6' P1' N1' 108.1(3)
O3' P1' N1' 108.9(3)

loop_
_geom_bond_atom_site_label_1
_geom_bond_atom_site_label_2
_geom_bond_distance
C1 N1 1.452(9)
C1 C3 1.512(10)
C1 C2 1.544(11)
C3 O2 1.206(8)
C3 O1 1.324(9)
C4 O1 1.467(9)
C4 C5 1.485(14)
C4 C6 1.502(14)
C7 O3 1.378(8)
C7 C12 1.383(10)
C7 C8 1.412(10)
C8 C9 1.373(10)
C9 C10 1.374(10)
C10 C11 1.410(10)
C10 N2 1.446(9)
C11 C12 1.361(10)
C13 C18 1.369(11)
C13 C14 1.371(10)
C13 O6 1.417(9)
C14 C15 1.388(11)
C15 C16 1.378(12)
C16 C17 1.381(11)
C17 C18 1.387(11)
N1 P1 1.620(6)
N2 O5 1.215(8)
N2 O4 1.255(9)
O3 P1 1.605(5)
O6 P1 1.589(5)
O7 P1 1.479(5)
C1' N1' 1.448(9)
C1' C2' 1.519(10)
C1' C3' 1.527(10)
C3' O2' 1.209(9)
C3' O1' 1.340(9)
C4' O1' 1.470(9)
C4' C5' 1.519(13)
C4' C6' 1.560(12)
C7' O3' 1.381(8)
C7' C8' 1.381(10)
C7' C12' 1.383(10)
C8' C9' 1.385(10)
C9' C10' 1.395(10)
C10' C11' 1.353(10)
C10' N2' 1.474(9)
C11' C12' 1.377(10)
C13' C18' 1.338(10)
C13' C14' 1.406(10)
C13' O6' 1.419(8)
C14' C15' 1.378(11)
C15' C16' 1.385(12)
C16' C17' 1.403(12)
C17' C18' 1.399(12)
N1' P1' 1.623(6)
N2' O4' 1.218(9)
N2' O5' 1.231(9)
O3' P1' 1.595(5)
O6' P1' 1.580(5)
O7' P1' 1.467(5)

loop_
_geom_hbond_atom_site_label_D
_geom_hbond_atom_site_label_H
_geom_hbond_atom_site_label_A
_geom_hbond_distance_DH
_geom_hbond_distance_HA
_geom_hbond_distance_DA
_geom_hbond_angle_DHA
_geom_hbond_site_symmetry_A
N1 H1A O7 0.86 2.05 2.888(7) 163.9 1_655
N1' H1A' O7' 0.86 1.99 2.812(7) 159.7 1_655
